data_7160802
loop_
_publ_author_name
'Chahal, Mohit'
'Shaw, Ranjay'
'Yadav, Pratik'
'Bhardwaj, Vishnu'
'Althagafi, Ismail'
'Pratap, Ramendra'

_publ_section_title
;
 A green and cascade synthesis of functionalized 2-aminothiophenes from
 ketene dithioacetals.
;
_journal_issue 44
_journal_name_full 'Organic &amp; biomolecular chemistry'
_journal_page_first 10106
_journal_page_last 10117
_journal_paper_doi 10.1039/d5ob01121c
_journal_volume 23
_journal_year 2025
_chemical_formula_sum 'C12 H15 N3 O2 S'
_chemical_formula_weight 265.33
_space_group_crystal_system monoclinic
_space_group_IT_number 14
_space_group_name_Hall '-P 2yn'
_space_group_name_H-M_alt 'P 1 21/n 1'
_symmetry_cell_setting monoclinic
_symmetry_space_group_name_H-M 'P 1 21/n 1'
_atom_sites_solution_hydrogens mixed
_audit_creation_method SHELXL-2014/7
_audit_update_record
;
2025-02-27 deposited with the CCDC.	2025-09-29 downloaded from the CCDC.
;
_cell_angle_alpha 90
_cell_angle_beta 111.460(18)
_cell_angle_gamma 90
_cell_formula_units_Z 4
_cell_length_a 8.9257(17)
_cell_length_b 15.649(12)
_cell_length_c 9.9843(14)
_cell_measurement_reflns_used 1110
_cell_measurement_temperature 298(2)
_cell_measurement_theta_max 28.9155
_cell_measurement_theta_min 3.5699
_cell_volume 1297.9(11)
_computing_cell_refinement
;
CrysAlisPro, Agilent Technologies,
Version 1.171.36.32 (release 02-08-2013 CrysAlis171 .NET)
(compiled Aug  2 2013,16:46:58)
;
_computing_data_collection
;
CrysAlisPro, Agilent Technologies,
Version 1.171.36.32 (release 02-08-2013 CrysAlis171 .NET)
(compiled Aug  2 2013,16:46:58)
;
_computing_data_reduction
;
CrysAlisPro, Agilent Technologies,
Version 1.171.36.32 (release 02-08-2013 CrysAlis171 .NET)
(compiled Aug  2 2013,16:46:58)
;
_computing_molecular_graphics 'ORTEP3 for Windows - Farrugia, L. J. J. Appl. Crystallogr. 1997, 30, 565'
_computing_publication_material
;
 'WinGX publication routines, Farrugia, 
 L. J., J. Appl. Crystallogr., 1999, 32, 837-838
;
_computing_structure_refinement
;
 SHELXL-2014/7 (Sheldrick, 2014)
 Sheldrick GM (2008) Acta Crystallogr A64:112--122 and 
 C. B. H\"ubschle, G. M. Sheldrick and B. Dittrich
 ShelXle: a Qt graphical user interface for SHELXL
 J. Appl. Cryst., 44, (2011) 1281-1284.
;
_computing_structure_solution
; 
SUPERFLIP 
L. Palatinus and G. Chapuis, J. Appl. Crystallogr., 2007, 40, 786-790.
;
_diffrn_ambient_temperature 298(2)
_diffrn_detector_area_resol_mean 15.9853
_diffrn_measured_fraction_theta_full 0.995
_diffrn_measured_fraction_theta_max 0.865
_diffrn_measurement_device_type 'Xcalibur, Sapphire3'
_diffrn_measurement_method '\w scans'
_diffrn_radiation_type MoK\a
_diffrn_radiation_wavelength 0.71073
_diffrn_reflns_av_R_equivalents 0.0433
_diffrn_reflns_av_unetI/netI 0.0510
_diffrn_reflns_Laue_measured_fraction_full 0.995
_diffrn_reflns_Laue_measured_fraction_max 0.865
_diffrn_reflns_limit_h_max 12
_diffrn_reflns_limit_h_min -11
_diffrn_reflns_limit_k_max 12
_diffrn_reflns_limit_k_min -21
_diffrn_reflns_limit_l_max 12
_diffrn_reflns_limit_l_min -12
_diffrn_reflns_number 7375
_diffrn_reflns_point_group_measured_fraction_full 0.995
_diffrn_reflns_point_group_measured_fraction_max 0.865
_diffrn_reflns_theta_full 25.000
_diffrn_reflns_theta_max 28.979
_diffrn_reflns_theta_min 3.577
_diffrn_source 'Enhance (Mo) X-ray Source'
_exptl_absorpt_coefficient_mu 0.248
_exptl_absorpt_correction_T_max 1.00000
_exptl_absorpt_correction_T_min 0.61190
_exptl_absorpt_correction_type multi-scan
_exptl_absorpt_process_details
;
CrysAlisPro, Agilent Technologies,
Version 1.171.34.49 (release 20-01-2011 CrysAlis171 .NET)
(compiled Jan 20 2011,15:58:25)
Empirical absorption correction using spherical harmonics,
 implemented in SCALE3 ABSPACK scaling algorithm.
;
_exptl_crystal_colour yellow
_exptl_crystal_density_diffrn 1.358
_exptl_crystal_description needle
_exptl_crystal_F_000 560
_exptl_crystal_size_max 0.250
_exptl_crystal_size_mid 0.220
_exptl_crystal_size_min 0.200
_refine_diff_density_max 0.589
_refine_diff_density_min -0.291
_refine_diff_density_rms 0.059
_refine_ls_extinction_coef 0.021(6)
_refine_ls_extinction_expression Fc^*^=kFc[1+0.001xFc^2^\l^3^/sin(2\q)]^-1/4^
_refine_ls_extinction_method 'SHELXL-2014/7 (Sheldrick 2014'
_refine_ls_goodness_of_fit_ref 1.039
_refine_ls_hydrogen_treatment mixed
_refine_ls_matrix_type full
_refine_ls_number_parameters 172
_refine_ls_number_reflns 2991
_refine_ls_number_restraints 0
_refine_ls_restrained_S_all 1.039
_refine_ls_R_factor_all 0.0811
_refine_ls_R_factor_gt 0.0645
_refine_ls_shift/su_max 0.000
_refine_ls_shift/su_mean 0.000
_refine_ls_structure_factor_coef Fsqd
_refine_ls_weighting_details 'w=1/[\s^2^(Fo^2^)+(0.1051P)^2^+0.3058P] where P=(Fo^2^+2Fc^2^)/3'
_refine_ls_weighting_scheme calc
_refine_ls_wR_factor_gt 0.1797
_refine_ls_wR_factor_ref 0.1968
_reflns_Friedel_coverage 0.000
_reflns_number_gt 2234
_reflns_number_total 2991
_reflns_threshold_expression 'I > 2\s(I)'
_cod_data_source_file d5ob01121c2.cif
_cod_data_source_block shelx
_cod_depositor_comments 'Adding full bibliography for 7160799--7160802.cif.'
_cod_original_sg_symbol_H-M 'P 21/n'
_cod_database_code 7160802
_shelx_shelxl_version_number 2014/7
_shelx_space_group_comment
;
The symmetry employed for this shelxl refinement is uniquely defined
by the following loop, which should always be used as a source of
symmetry information in preference to the above space-group names.
They are only intended as comments.
;
_shelx_estimated_absorpt_t_min 0.941
_shelx_estimated_absorpt_t_max 0.952

loop_
_space_group_symop_operation_xyz
'x, y, z'
'-x+1/2, y+1/2, -z+1/2'
'-x, -y, -z'
'x-1/2, -y-1/2, z-1/2'

loop_
_atom_site_label
_atom_site_type_symbol
_atom_site_fract_x
_atom_site_fract_y
_atom_site_fract_z
_atom_site_U_iso_or_equiv
_atom_site_adp_type
_atom_site_occupancy
_atom_site_site_symmetry_order
_atom_site_calc_flag
_atom_site_refinement_flags_posn
_atom_site_refinement_flags_adp
_atom_site_refinement_flags_occupancy
_atom_site_disorder_assembly
_atom_site_disorder_group
S1 S 0.12899(8) 0.03328(4) 0.38122(6) 0.0487(3) Uani 1 1 d . . . . .
O2 O -0.0776(2) -0.04880(14) 0.12943(17) 0.0604(6) Uani 1 1 d . . . . .
O1 O -0.0713(2) -0.18423(13) 0.21076(18) 0.0613(6) Uani 1 1 d . . . . .
C10 C 0.5789(4) 0.2157(3) 0.7110(4) 0.0822(11) Uani 1 1 d . . . . .
H10A H 0.6778 0.2351 0.7016 0.099 Uiso 1 1 calc R U . . .
H10B H 0.5520 0.2555 0.7733 0.099 Uiso 1 1 calc R U . . .
N2 N 0.1465(3) -0.20487(16) 0.5077(2) 0.0548(6) Uani 1 1 d . . . . .
C1 C 0.2656(3) -0.06573(17) 0.5994(2) 0.0436(6) Uani 1 1 d . . . . .
N3 N 0.3306(3) 0.08994(16) 0.6335(2) 0.0661(7) Uani 1 1 d . . . . .
C2 C 0.3471(3) -0.10056(18) 0.7376(3) 0.0562(7) Uani 1 1 d . . . . .
C5 C 0.1624(3) -0.12024(16) 0.4877(2) 0.0427(6) Uani 1 1 d . . . . .
N1 N 0.4086(4) -0.13178(19) 0.8475(3) 0.0863(10) Uani 1 1 d . . . . .
C3 C 0.2587(3) 0.02053(17) 0.5576(2) 0.0464(6) Uani 1 1 d . . . . .
C4 C 0.0804(3) -0.07532(17) 0.3634(2) 0.0436(6) Uani 1 1 d . . . . .
C9 C 0.4457(5) 0.2148(3) 0.5651(4) 0.0867(11) Uani 1 1 d . . . . .
H9A H 0.4226 0.2729 0.5295 0.104 Uiso 1 1 calc R U . . .
H9B H 0.4803 0.1828 0.4984 0.104 Uiso 1 1 calc R U . . .
C7 C -0.1836(4) -0.0747(2) -0.0105(3) 0.0733(10) Uani 1 1 d . . . . .
H7A H -0.2102 -0.0262 -0.0737 0.110 Uiso 1 1 calc R U . . .
H7B H -0.1316 -0.1173 -0.0477 0.110 Uiso 1 1 calc R U . . .
H7C H -0.2802 -0.0982 -0.0042 0.110 Uiso 1 1 calc R U . . .
C11 C 0.6041(4) 0.1281(3) 0.7775(4) 0.0761(10) Uani 1 1 d . . . . .
H11A H 0.6500 0.0913 0.7244 0.091 Uiso 1 1 calc R U . . .
H11B H 0.6807 0.1320 0.8756 0.091 Uiso 1 1 calc R U . . .
C6 C -0.0281(3) -0.10973(17) 0.2320(2) 0.0459(6) Uani 1 1 d . . . . .
C8 C 0.3002(4) 0.1762(2) 0.5722(4) 0.0747(10) Uani 1 1 d . . . . .
H8A H 0.2186 0.1735 0.4761 0.090 Uiso 1 1 calc R U . . .
H8B H 0.2592 0.2118 0.6306 0.090 Uiso 1 1 calc R U . . .
C12 C 0.4524(4) 0.0889(2) 0.7784(3) 0.0657(8) Uani 1 1 d . . . . .
H12A H 0.4728 0.0305 0.8129 0.079 Uiso 1 1 calc R U . . .
H12B H 0.4140 0.1206 0.8430 0.079 Uiso 1 1 calc R U . . .
H1A H 0.087(3) -0.2347(16) 0.434(3) 0.043(7) Uiso 1 1 d . . . . .
H1B H 0.217(4) -0.2329(19) 0.579(3) 0.059(8) Uiso 1 1 d . . . . .

loop_
_atom_site_aniso_label
_atom_site_aniso_U_11
_atom_site_aniso_U_22
_atom_site_aniso_U_33
_atom_site_aniso_U_23
_atom_site_aniso_U_13
_atom_site_aniso_U_12
S1 0.0432(4) 0.0552(4) 0.0361(4) 0.0051(2) 0.0008(3) 0.0006(3)
O2 0.0610(12) 0.0663(12) 0.0346(9) 0.0074(8) -0.0053(8) -0.0056(10)
O1 0.0650(13) 0.0617(12) 0.0382(9) 0.0008(8) -0.0038(8) -0.0081(10)
C10 0.058(2) 0.094(3) 0.079(2) 0.0132(19) 0.0075(16) -0.0226(18)
N2 0.0563(14) 0.0526(13) 0.0381(11) 0.0025(10) -0.0032(10) -0.0046(11)
C1 0.0343(13) 0.0559(14) 0.0314(11) 0.0012(10) 0.0011(9) -0.0006(10)
N3 0.0608(15) 0.0550(14) 0.0520(13) 0.0032(10) -0.0156(10) -0.0084(12)
C2 0.0538(16) 0.0554(15) 0.0407(13) -0.0006(11) -0.0048(11) -0.0081(13)
C5 0.0323(12) 0.0569(14) 0.0323(10) 0.0025(10) 0.0039(8) 0.0001(10)
N1 0.098(2) 0.0717(18) 0.0484(13) 0.0105(12) -0.0211(13) -0.0113(16)
C3 0.0337(13) 0.0547(15) 0.0402(12) 0.0019(10) 0.0009(9) -0.0016(10)
C4 0.0386(13) 0.0534(14) 0.0320(11) 0.0022(10) 0.0048(9) 0.0004(11)
C9 0.093(3) 0.088(3) 0.072(2) 0.0214(19) 0.0222(19) -0.002(2)
C7 0.071(2) 0.092(2) 0.0329(13) 0.0079(14) -0.0086(12) -0.0052(18)
C11 0.0467(17) 0.098(3) 0.0673(18) 0.0069(18) 0.0017(14) -0.0045(17)
C6 0.0379(13) 0.0606(16) 0.0316(11) 0.0025(10) 0.0037(9) 0.0007(11)
C8 0.062(2) 0.0585(18) 0.0739(19) 0.0050(15) -0.0100(15) -0.0042(15)
C12 0.0645(19) 0.0710(19) 0.0457(14) -0.0009(13) 0.0013(13) -0.0097(16)

loop_
_atom_type_symbol
_atom_type_description
_atom_type_scat_dispersion_real
_atom_type_scat_dispersion_imag
_atom_type_scat_source
C C 0.0033 0.0016 'International Tables Vol C Tables 4.2.6.8 and 6.1.1.4'
H H 0.0000 0.0000 'International Tables Vol C Tables 4.2.6.8 and 6.1.1.4'
N N 0.0061 0.0033 'International Tables Vol C Tables 4.2.6.8 and 6.1.1.4'
O O 0.0106 0.0060 'International Tables Vol C Tables 4.2.6.8 and 6.1.1.4'
S S 0.1246 0.1234 'International Tables Vol C Tables 4.2.6.8 and 6.1.1.4'

loop_
_geom_angle_atom_site_label_1
_geom_angle_atom_site_label_2
_geom_angle_atom_site_label_3
_geom_angle
_geom_angle_site_symmetry_1
_geom_angle_site_symmetry_3
_geom_angle_publ_flag
C3 S1 C4 92.30(11) . . ?
C6 O2 C7 117.2(2) . . ?
C11 C10 C9 110.8(3) . . ?
C11 C10 H10A 109.5 . . ?
C9 C10 H10A 109.5 . . ?
C11 C10 H10B 109.5 . . ?
C9 C10 H10B 109.5 . . ?
H10A C10 H10B 108.1 . . ?
C5 N2 H1A 117.8(17) . . ?
C5 N2 H1B 122(2) . . ?
H1A N2 H1B 117(3) . . ?
C3 C1 C2 127.6(2) . . ?
C3 C1 C5 113.1(2) . . ?
C2 C1 C5 118.9(2) . . ?
C3 N3 C12 125.4(2) . . ?
C3 N3 C8 122.0(2) . . ?
C12 N3 C8 112.4(2) . . ?
N1 C2 C1 177.0(3) . . ?
N2 C5 C4 125.5(2) . . ?
N2 C5 C1 122.5(2) . . ?
C4 C5 C1 111.9(2) . . ?
N3 C3 C1 130.3(2) . . ?
N3 C3 S1 119.0(2) . . ?
C1 C3 S1 110.65(17) . . ?
C5 C4 C6 126.5(2) . . ?
C5 C4 S1 111.95(18) . . ?
C6 C4 S1 121.49(18) . . ?
C8 C9 C10 111.1(3) . . ?
C8 C9 H9A 109.4 . . ?
C10 C9 H9A 109.4 . . ?
C8 C9 H9B 109.4 . . ?
C10 C9 H9B 109.4 . . ?
H9A C9 H9B 108.0 . . ?
O2 C7 H7A 109.5 . . ?
O2 C7 H7B 109.5 . . ?
H7A C7 H7B 109.5 . . ?
O2 C7 H7C 109.5 . . ?
H7A C7 H7C 109.5 . . ?
H7B C7 H7C 109.5 . . ?
C12 C11 C10 112.9(3) . . ?
C12 C11 H11A 109.0 . . ?
C10 C11 H11A 109.0 . . ?
C12 C11 H11B 109.0 . . ?
C10 C11 H11B 109.0 . . ?
H11A C11 H11B 107.8 . . ?
O1 C6 O2 123.2(2) . . ?
O1 C6 C4 125.9(2) . . ?
O2 C6 C4 110.9(2) . . ?
C9 C8 N3 111.7(3) . . ?
C9 C8 H8A 109.3 . . ?
N3 C8 H8A 109.3 . . ?
C9 C8 H8B 109.3 . . ?
N3 C8 H8B 109.3 . . ?
H8A C8 H8B 107.9 . . ?
N3 C12 C11 109.8(2) . . ?
N3 C12 H12A 109.7 . . ?
C11 C12 H12A 109.7 . . ?
N3 C12 H12B 109.7 . . ?
C11 C12 H12B 109.7 . . ?
H12A C12 H12B 108.2 . . ?

loop_
_geom_bond_atom_site_label_1
_geom_bond_atom_site_label_2
_geom_bond_distance
_geom_bond_site_symmetry_2
_geom_bond_publ_flag
S1 C3 1.729(2) . ?
S1 C4 1.747(3) . ?
O2 C6 1.350(3) . ?
O2 C7 1.430(3) . ?
O1 C6 1.222(3) . ?
C10 C11 1.504(5) . ?
C10 C9 1.506(5) . ?
C10 H10A 0.9700 . ?
C10 H10B 0.9700 . ?
N2 C5 1.355(4) . ?
N2 H1A 0.86(3) . ?
N2 H1B 0.88(3) . ?
C1 C3 1.408(4) . ?
C1 C2 1.413(3) . ?
C1 C5 1.438(3) . ?
N3 C3 1.345(3) . ?
N3 C12 1.458(3) . ?
N3 C8 1.466(4) . ?
C2 N1 1.142(3) . ?
C5 C4 1.380(3) . ?
C4 C6 1.421(3) . ?
C9 C8 1.457(5) . ?
C9 H9A 0.9700 . ?
C9 H9B 0.9700 . ?
C7 H7A 0.9600 . ?
C7 H7B 0.9600 . ?
C7 H7C 0.9600 . ?
C11 C12 1.489(4) . ?
C11 H11A 0.9700 . ?
C11 H11B 0.9700 . ?
C8 H8A 0.9700 . ?
C8 H8B 0.9700 . ?
C12 H12A 0.9700 . ?
C12 H12B 0.9700 . ?

loop_
_geom_hbond_atom_site_label_D
_geom_hbond_atom_site_label_H
_geom_hbond_atom_site_label_A
_geom_hbond_distance_DH
_geom_hbond_distance_HA
_geom_hbond_distance_DA
_geom_hbond_angle_DHA
_geom_hbond_site_symmetry_A
C7 H7C N1 0.96 2.68 3.504(5) 144.4 1_454
C8 H8A S1 0.97 2.41 2.973(3) 116.8 .
C12 H12A N1 0.97 2.65 3.572(5) 157.9 .
N2 H1A O1 0.86(3) 2.30(3) 2.908(3) 127(2) .
N2 H1A N1 0.86(3) 2.58(3) 3.334(4) 146(2) 4
N2 H1B O1 0.88(3) 2.27(3) 3.119(3) 163(2) 4_656
C7 H7C N1 0.96 2.68 3.504(5) 144.4 1_454
C8 H8A S1 0.97 2.41 2.973(3) 116.8 .
C12 H12A N1 0.97 2.65 3.572(5) 157.9 .
N2 H1A O1 0.86(3) 2.30(3) 2.908(3) 127(2) .
N2 H1A N1 0.86(3) 2.58(3) 3.334(4) 146(2) 4
N2 H1B O1 0.88(3) 2.27(3) 3.119(3) 163(2) 4_656

loop_
_geom_torsion_atom_site_label_1
_geom_torsion_atom_site_label_2
_geom_torsion_atom_site_label_3
_geom_torsion_atom_site_label_4
_geom_torsion
_geom_torsion_site_symmetry_1
_geom_torsion_site_symmetry_2
_geom_torsion_site_symmetry_3
_geom_torsion_site_symmetry_4
_geom_torsion_publ_flag
C3 C1 C5 N2 -177.4(2) . . . . ?
C2 C1 C5 N2 -3.4(4) . . . . ?
C3 C1 C5 C4 0.5(3) . . . . ?
C2 C1 C5 C4 174.4(2) . . . . ?
C12 N3 C3 C1 8.1(5) . . . . ?
C8 N3 C3 C1 -176.2(3) . . . . ?
C12 N3 C3 S1 -174.6(2) . . . . ?
C8 N3 C3 S1 1.1(4) . . . . ?
C2 C1 C3 N3 3.0(5) . . . . ?
C5 C1 C3 N3 176.3(3) . . . . ?
C2 C1 C3 S1 -174.4(2) . . . . ?
C5 C1 C3 S1 -1.1(3) . . . . ?
C4 S1 C3 N3 -176.7(2) . . . . ?
C4 S1 C3 C1 1.1(2) . . . . ?
N2 C5 C4 C6 -3.8(4) . . . . ?
C1 C5 C4 C6 178.4(2) . . . . ?
N2 C5 C4 S1 178.1(2) . . . . ?
C1 C5 C4 S1 0.3(3) . . . . ?
C3 S1 C4 C5 -0.8(2) . . . . ?
C3 S1 C4 C6 -179.0(2) . . . . ?
C11 C10 C9 C8 52.1(5) . . . . ?
C9 C10 C11 C12 -51.7(4) . . . . ?
C7 O2 C6 O1 -1.1(4) . . . . ?
C7 O2 C6 C4 178.1(2) . . . . ?
C5 C4 C6 O1 3.7(4) . . . . ?
S1 C4 C6 O1 -178.4(2) . . . . ?
C5 C4 C6 O2 -175.5(2) . . . . ?
S1 C4 C6 O2 2.4(3) . . . . ?
C10 C9 C8 N3 -55.7(4) . . . . ?
C3 N3 C8 C9 -117.3(3) . . . . ?
C12 N3 C8 C9 58.9(4) . . . . ?
C3 N3 C12 C11 119.7(4) . . . . ?
C8 N3 C12 C11 -56.4(4) . . . . ?
C10 C11 C12 N3 53.4(4) . . . . ?
